data_1540443
loop_
_publ_author_name
'Banerjee, Debasis'
'Wang, Hao'
'Gong, Qihan'
'Plonka, Anna M.'
'Jagiello, Jacek'
'Wu, Haohan'
'Woerner, William R.'
'Emge, Thomas J.'
'Olson, David H.'
'Parise, John B.'
'Li, Jing'

_publ_section_title
;
 Direct structural evidence of commensurate-to-incommensurate transition
 of hydrocarbon adsorption in a microporous metal organic framework
;
_journal_issue 1
_journal_name_full 'Chem. Sci.'
_journal_page_first 759
_journal_paper_doi 10.1039/C5SC03685B
_journal_volume 7
_journal_year 2016
_chemical_formula_moiety 'C14 H8 Ca O6 S, 0.13(C6 H14)'
_chemical_formula_sum 'C14.63 H9.47 Ca O6 S'
_chemical_formula_weight 353.36
_chemical_name_systematic
; 
 ? 
;
_space_group_IT_number 14
_symmetry_cell_setting monoclinic
_symmetry_space_group_name_Hall '-P 2yn'
_symmetry_space_group_name_H-M 'P 1 21/n 1'
_atom_sites_solution_hydrogens geom
_atom_sites_solution_primary direct
_atom_sites_solution_secondary difmap
_audit_creation_method SHELXL-97
_audit_update_record
;
2015-03-01 deposited with the CCDC.
2015-10-27 downloaded from the CCDC.
;
_cell_angle_alpha 90.00
_cell_angle_beta 100.5320(10)
_cell_angle_gamma 90.00
_cell_formula_units_Z 4
_cell_length_a 11.7150(6)
_cell_length_b 5.5679(3)
_cell_length_c 22.8208(11)
_cell_measurement_temperature 100(2)
_cell_volume 1463.48(13)
_computing_structure_refinement 'SHELXL-97 (Sheldrick, 1997)'
_computing_structure_solution 'SHELXS-97 (Sheldrick, 1990)'
_diffrn_ambient_temperature 100(2)
_diffrn_measured_fraction_theta_full 0.949
_diffrn_measured_fraction_theta_max 0.949
_diffrn_radiation_monochromator graphite
_diffrn_radiation_source 'fine-focus sealed tube'
_diffrn_radiation_type MoK\a
_diffrn_radiation_wavelength 0.71073
_diffrn_reflns_av_R_equivalents 0.0261
_diffrn_reflns_av_sigmaI/netI 0.0269
_diffrn_reflns_limit_h_max 17
_diffrn_reflns_limit_h_min -17
_diffrn_reflns_limit_k_max 8
_diffrn_reflns_limit_k_min -8
_diffrn_reflns_limit_l_max 34
_diffrn_reflns_limit_l_min -34
_diffrn_reflns_number 18014
_diffrn_reflns_theta_full 32.93
_diffrn_reflns_theta_max 32.93
_diffrn_reflns_theta_min 2.96
_exptl_absorpt_coefficient_mu 0.599
_exptl_absorpt_correction_T_max 0.98
_exptl_absorpt_correction_T_min 0.94
_exptl_absorpt_correction_type multi-scan
_exptl_absorpt_process_details 'sADABS, Sheldrick (2008)'
_exptl_crystal_colour colorless
_exptl_crystal_density_diffrn 1.604
_exptl_crystal_density_method 'not measured'
_exptl_crystal_description block
_exptl_crystal_F_000 725
_exptl_crystal_size_max 0.1
_exptl_crystal_size_mid 0.08
_exptl_crystal_size_min 0.02
_refine_diff_density_max 0.979
_refine_diff_density_min -0.920
_refine_diff_density_rms 0.115
_refine_ls_extinction_method none
_refine_ls_goodness_of_fit_ref 1.005
_refine_ls_hydrogen_treatment mixed
_refine_ls_matrix_type full
_refine_ls_number_parameters 219
_refine_ls_number_reflns 5206
_refine_ls_number_restraints 11
_refine_ls_restrained_S_all 1.004
_refine_ls_R_factor_all 0.0645
_refine_ls_R_factor_gt 0.0618
_refine_ls_shift/su_max 0.001
_refine_ls_shift/su_mean 0.000
_refine_ls_structure_factor_coef Fsqd
_refine_ls_weighting_details 'calc w=1/[\s^2^(Fo^2^)+(0.0340P)^2^+7.7000P] where P=(Fo^2^+2Fc^2^)/3'
_refine_ls_weighting_scheme calc
_refine_ls_wR_factor_gt 0.1292
_refine_ls_wR_factor_ref 0.1309
_reflns_number_gt 5021
_reflns_number_total 5206
_reflns_threshold_expression >2sigma(I)
_cod_data_source_file c5sc03685b2.cif
_cod_data_source_block DB1_120B_1
_cod_depositor_comments 'Adding full bibliography for 1540441--1540447.cif.'
_cod_original_sg_symbol_Hall ' -P 2yn'
_cod_original_sg_symbol_H-M 'P 21/n'
_cod_database_code 1540443

loop_
_symmetry_equiv_pos_as_xyz
'x, y, z'
'-x+1/2, y+1/2, -z+1/2'
'-x, -y, -z'
'x-1/2, -y-1/2, z-1/2'

loop_
_atom_site_label
_atom_site_type_symbol
_atom_site_fract_x
_atom_site_fract_y
_atom_site_fract_z
_atom_site_U_iso_or_equiv
_atom_site_adp_type
_atom_site_occupancy
_atom_site_symmetry_multiplicity
_atom_site_calc_flag
_atom_site_refinement_flags
Ca1 Ca -0.13745(4) 0.24358(8) 0.277932(18) 0.00721(9) Uani 1 1 d .
S1 S 0.10095(4) 0.03536(9) 0.39303(2) 0.00741(10) Uani 1 1 d .
O1 O 0.08355(15) -0.2205(3) 0.38907(7) 0.0116(3) Uani 1 1 d .
O2 O 0.00490(14) 0.1945(3) 0.37009(7) 0.0105(3) Uani 1 1 d .
O3 O 0.23571(15) 0.4767(3) 0.67200(7) 0.0106(3) Uani 1 1 d .
O4 O 0.23927(14) 0.0851(3) 0.69086(7) 0.0097(3) Uani 1 1 d .
O5 O 0.51327(15) 0.4766(3) 0.25391(8) 0.0122(3) Uani 1 1 d .
O6 O 0.54238(15) 0.0808(3) 0.24482(8) 0.0130(3) Uani 1 1 d .
C1 C 0.20110(19) 0.2085(4) 0.58947(9) 0.0081(3) Uani 1 1 d .
C2 C 0.1465(2) 0.3807(4) 0.55011(10) 0.0118(4) Uani 1 1 d .
H2 H 0.1286 0.5331 0.5648 0.014 Uiso 1 1 calc R
C3 C 0.1179(2) 0.3325(4) 0.48936(10) 0.0122(4) Uani 1 1 d .
H3 H 0.0801 0.4500 0.4624 0.015 Uiso 1 1 calc R
C4 C 0.14579(19) 0.1087(4) 0.46905(9) 0.0085(3) Uani 1 1 d .
C5 C 0.2053(2) -0.0621(4) 0.50746(10) 0.0139(4) Uani 1 1 d .
H5 H 0.2274 -0.2109 0.4925 0.017 Uiso 1 1 calc R
C6 C 0.2321(2) -0.0117(4) 0.56816(10) 0.0133(4) Uani 1 1 d .
H6 H 0.2716 -0.1276 0.5950 0.016 Uiso 1 1 calc R
C7 C 0.22560(18) 0.2619(4) 0.65520(9) 0.0084(3) Uani 1 1 d .
C8 C 0.39936(18) 0.2080(4) 0.29898(9) 0.0083(3) Uani 1 1 d .
C9 C 0.31160(19) 0.3767(4) 0.29973(10) 0.0092(4) Uani 1 1 d .
H9 H 0.3146 0.5266 0.2802 0.011 Uiso 1 1 calc R
C10 C 0.21960(19) 0.3278(4) 0.32884(10) 0.0098(4) Uani 1 1 d .
H10 H 0.1590 0.4412 0.3288 0.012 Uiso 1 1 calc R
C11 C 0.21875(19) 0.1087(4) 0.35791(9) 0.0086(3) Uani 1 1 d .
C12 C 0.3071(2) -0.0600(4) 0.35928(10) 0.0121(4) Uani 1 1 d .
H12 H 0.3057 -0.2065 0.3805 0.014 Uiso 1 1 calc R
C13 C 0.39738(19) -0.0103(4) 0.32908(10) 0.0113(4) Uani 1 1 d .
H13 H 0.4576 -0.1245 0.3289 0.014 Uiso 1 1 calc R
C14 C 0.49374(18) 0.2587(4) 0.26326(10) 0.0094(4) Uani 1 1 d .
C101 C -0.018(9) 1.122(7) -0.022(4) 0.089(10) Uiso 0.105(4) 1 d PD
H10A H 0.0261 1.2650 -0.0064 0.133 Uiso 0.105(4) 1 calc PR
H10B H -0.0984 1.1372 -0.0169 0.133 Uiso 0.105(4) 1 calc PR
H10C H -0.0154 1.1068 -0.0649 0.133 Uiso 0.105(4) 1 calc PR
C102 C 0.037(7) 0.899(7) 0.011(3) 0.089(10) Uiso 0.105(4) 1 d PD
H10D H 0.1154 0.8766 0.0013 0.107 Uiso 0.105(4) 1 calc PR
H10E H 0.0458 0.9283 0.0540 0.107 Uiso 0.105(4) 1 calc PR
C103 C -0.030(5) 0.677(7) -0.004(4) 0.089(10) Uiso 0.105(4) 1 d PD
H10F H -0.0782 0.6950 -0.0441 0.107 Uiso 0.105(4) 1 calc PR
H10G H -0.0828 0.6572 0.0248 0.107 Uiso 0.105(4) 1 calc PR
C104 C 0.043(4) 0.451(7) -0.003(3) 0.089(10) Uiso 0.105(4) 1 d PD
H10H H 0.1145 0.4672 0.0273 0.107 Uiso 0.105(4) 1 calc PR
H10I H 0.0668 0.4312 -0.0425 0.107 Uiso 0.105(4) 1 calc PR
C105 C -0.024(5) 0.228(7) 0.010(3) 0.089(10) Uiso 0.105(4) 1 d PD
H10J H -0.0128 0.2044 0.0539 0.107 Uiso 0.105(4) 1 calc PR
H10K H -0.1075 0.2512 -0.0052 0.107 Uiso 0.105(4) 1 calc PR
C106 C 0.018(7) 0.004(7) -0.018(3) 0.089(10) Uiso 0.105(4) 1 d PD
H10L H -0.0247 -0.1366 -0.0083 0.133 Uiso 0.105(4) 1 calc PR
H10M H 0.1013 -0.0189 -0.0035 0.133 Uiso 0.105(4) 1 calc PR
H10N H 0.0045 0.0240 -0.0618 0.133 Uiso 0.105(4) 1 calc PR

loop_
_atom_site_aniso_label
_atom_site_aniso_U_11
_atom_site_aniso_U_22
_atom_site_aniso_U_33
_atom_site_aniso_U_23
_atom_site_aniso_U_13
_atom_site_aniso_U_12
Ca1 0.00922(17) 0.00514(17) 0.00735(17) 0.00027(13) 0.00171(13) 0.00106(13)
S1 0.0092(2) 0.0070(2) 0.0063(2) -0.00010(16) 0.00197(16) -0.00073(17)
O1 0.0170(8) 0.0067(7) 0.0118(7) -0.0008(5) 0.0045(6) -0.0027(6)
O2 0.0107(7) 0.0109(7) 0.0098(7) 0.0003(6) 0.0018(5) 0.0005(6)
O3 0.0139(7) 0.0079(7) 0.0106(7) -0.0030(6) 0.0039(5) -0.0010(6)
O4 0.0127(7) 0.0095(7) 0.0066(6) 0.0018(5) 0.0010(5) -0.0003(6)
O5 0.0134(7) 0.0082(7) 0.0159(8) 0.0022(6) 0.0053(6) -0.0009(6)
O6 0.0144(7) 0.0087(7) 0.0176(8) 0.0002(6) 0.0073(6) 0.0030(6)
C1 0.0113(8) 0.0066(8) 0.0067(8) -0.0013(7) 0.0025(6) -0.0008(7)
C2 0.0187(10) 0.0084(9) 0.0076(9) -0.0007(7) 0.0008(7) 0.0023(8)
C3 0.0195(10) 0.0097(9) 0.0063(9) 0.0002(7) -0.0005(7) 0.0027(8)
C4 0.0110(9) 0.0081(8) 0.0065(8) -0.0008(7) 0.0018(7) -0.0007(7)
C5 0.0231(11) 0.0085(9) 0.0098(9) -0.0017(7) 0.0018(8) 0.0036(8)
C6 0.0219(11) 0.0092(9) 0.0078(9) 0.0000(7) 0.0000(8) 0.0051(8)
C7 0.0086(8) 0.0087(9) 0.0082(8) -0.0013(7) 0.0021(6) 0.0001(7)
C8 0.0109(8) 0.0051(8) 0.0092(8) -0.0005(7) 0.0029(7) -0.0011(7)
C9 0.0118(9) 0.0055(8) 0.0106(9) 0.0005(7) 0.0033(7) 0.0003(7)
C10 0.0120(9) 0.0075(8) 0.0102(9) 0.0007(7) 0.0031(7) 0.0007(7)
C11 0.0103(8) 0.0082(8) 0.0078(8) -0.0004(7) 0.0028(7) -0.0008(7)
C12 0.0165(10) 0.0079(9) 0.0129(9) 0.0022(7) 0.0055(8) 0.0008(8)
C13 0.0110(9) 0.0081(9) 0.0156(10) 0.0017(7) 0.0047(7) 0.0014(7)
C14 0.0086(8) 0.0098(9) 0.0099(9) 0.0006(7) 0.0016(7) 0.0005(7)

loop_
_atom_type_symbol
_atom_type_description
_atom_type_scat_dispersion_real
_atom_type_scat_dispersion_imag
_atom_type_scat_source
C C 0.0033 0.0016 'International Tables Vol C Tables 4.2.6.8 and 6.1.1.4'
H H 0.0000 0.0000 'International Tables Vol C Tables 4.2.6.8 and 6.1.1.4'
O O 0.0106 0.0060 'International Tables Vol C Tables 4.2.6.8 and 6.1.1.4'
S S 0.1246 0.1234 'International Tables Vol C Tables 4.2.6.8 and 6.1.1.4'
Ca Ca 0.2262 0.3064 'International Tables Vol C Tables 4.2.6.8 and 6.1.1.4'

loop_
_geom_angle_atom_site_label_1
_geom_angle_atom_site_label_2
_geom_angle_atom_site_label_3
_geom_angle
_geom_angle_site_symmetry_1
_geom_angle_site_symmetry_3
O5 Ca1 O6 95.56(6) 2_545 2
O5 Ca1 O3 168.40(6) 2_545 3_566
O6 Ca1 O3 82.46(6) 2 3_566
O5 Ca1 O4 88.72(6) 2_545 3_556
O6 Ca1 O4 174.72(6) 2 3_556
O3 Ca1 O4 92.72(6) 3_566 3_556
O5 Ca1 O4 108.23(6) 2_545 4_565
O6 Ca1 O4 74.55(6) 2 4_565
O3 Ca1 O4 82.35(6) 3_566 4_565
O4 Ca1 O4 107.05(4) 3_556 4_565
O5 Ca1 O2 80.07(6) 2_545 .
O6 Ca1 O2 90.19(6) 2 .
O3 Ca1 O2 88.49(6) 3_566 .
O4 Ca1 O2 87.52(6) 3_556 .
O4 Ca1 O2 163.05(6) 4_565 .
O5 Ca1 O3 73.52(6) 2_545 4_565
O6 Ca1 O3 110.95(6) 2 4_565
O3 Ca1 O3 117.89(4) 3_566 4_565
O4 Ca1 O3 73.20(5) 3_556 4_565
O4 Ca1 O3 48.69(5) 4_565 4_565
O2 Ca1 O3 147.33(5) . 4_565
O1 S1 O2 119.31(10) . .
O1 S1 C11 108.29(10) . .
O2 S1 C11 108.27(10) . .
O1 S1 C4 107.68(10) . .
O2 S1 C4 106.55(10) . .
C11 S1 C4 105.99(10) . .
S1 O2 Ca1 137.63(10) . .
C7 O3 Ca1 138.75(15) . 3_566
C7 O3 Ca1 81.68(13) . 4_666
Ca1 O3 Ca1 95.61(5) 3_566 4_666
C7 O4 Ca1 141.49(14) . 3_556
C7 O4 Ca1 101.92(13) . 4_666
Ca1 O4 Ca1 108.36(6) 3_556 4_666
C14 O5 Ca1 145.55(15) . 2
C14 O6 Ca1 173.59(16) . 2_545
C2 C1 C6 120.1(2) . .
C2 C1 C7 119.36(19) . .
C6 C1 C7 120.54(19) . .
C1 C2 C3 120.7(2) . .
C1 C2 H2 119.6 . .
C3 C2 H2 119.6 . .
C4 C3 C2 118.5(2) . .
C4 C3 H3 120.8 . .
C2 C3 H3 120.8 . .
C3 C4 C5 121.6(2) . .
C3 C4 S1 119.28(17) . .
C5 C4 S1 119.08(17) . .
C4 C5 C6 119.1(2) . .
C4 C5 H5 120.5 . .
C6 C5 H5 120.5 . .
C1 C6 C5 120.0(2) . .
C1 C6 H6 120.0 . .
C5 C6 H6 120.0 . .
O3 C7 O4 123.4(2) . .
O3 C7 C1 118.89(19) . .
O4 C7 C1 117.70(19) . .
C9 C8 C13 120.1(2) . .
C9 C8 C14 119.52(19) . .
C13 C8 C14 120.38(19) . .
C10 C9 C8 120.7(2) . .
C10 C9 H9 119.7 . .
C8 C9 H9 119.7 . .
C11 C10 C9 118.2(2) . .
C11 C10 H10 120.9 . .
C9 C10 H10 120.9 . .
C10 C11 C12 122.2(2) . .
C10 C11 S1 119.62(17) . .
C12 C11 S1 118.20(17) . .
C13 C12 C11 118.9(2) . .
C13 C12 H12 120.5 . .
C11 C12 H12 120.5 . .
C12 C13 C8 119.9(2) . .
C12 C13 H13 120.1 . .
C8 C13 H13 120.1 . .
O6 C14 O5 126.6(2) . .
O6 C14 C8 117.0(2) . .
O5 C14 C8 116.34(19) . .
C102 C101 H10A 109.5 . .
C102 C101 H10B 109.5 . .
H10A C101 H10B 109.5 . .
C102 C101 H10C 109.5 . .
H10A C101 H10C 109.5 . .
H10B C101 H10C 109.5 . .
C103 C102 C101 115(3) . .
C103 C102 H10D 108.6 . .
C101 C102 H10D 108.6 . .
C103 C102 H10E 108.6 . .
C101 C102 H10E 108.6 . .
H10D C102 H10E 107.6 . .
C102 C103 C104 115(3) . .
C102 C103 H10F 108.5 . .
C104 C103 H10F 108.5 . .
C102 C103 H10G 108.5 . .
C104 C103 H10G 108.5 . .
H10F C103 H10G 107.5 . .
C103 C104 C105 111.7(10) . .
C103 C104 H10H 109.3 . .
C105 C104 H10H 109.3 . .
C103 C104 H10I 109.3 . .
C105 C104 H10I 109.3 . .
H10H C104 H10I 107.9 . .
C106 C105 C104 111.2(10) . .
C106 C105 H10J 109.4 . .
C104 C105 H10J 109.4 . .
C106 C105 H10K 109.4 . .
C104 C105 H10K 109.4 . .
H10J C105 H10K 108.0 . .
C105 C106 H10L 109.5 . .
C105 C106 H10M 109.5 . .
H10L C106 H10M 109.5 . .
C105 C106 H10N 109.5 . .
H10L C106 H10N 109.5 . .
H10M C106 H10N 109.5 . .

loop_
_geom_bond_atom_site_label_1
_geom_bond_atom_site_label_2
_geom_bond_distance
_geom_bond_site_symmetry_2
Ca1 O5 2.2894(17) 2_545
Ca1 O6 2.2907(17) 2
Ca1 O3 2.3530(17) 3_566
Ca1 O4 2.3642(17) 3_556
Ca1 O4 2.4279(17) 4_565
Ca1 O2 2.4488(17) .
Ca1 O3 2.8713(18) 4_565
S1 O1 1.4395(17) .
S1 O2 1.4525(17) .
S1 C11 1.766(2) .
S1 C4 1.766(2) .
O3 C7 1.255(3) .
O3 Ca1 2.3529(17) 3_566
O3 Ca1 2.8712(18) 4_666
O4 C7 1.269(3) .
O4 Ca1 2.3642(17) 3_556
O4 Ca1 2.4279(17) 4_666
O5 C14 1.260(3) .
O5 Ca1 2.2894(17) 2
O6 C14 1.253(3) .
O6 Ca1 2.2907(17) 2_545
C1 C2 1.387(3) .
C1 C6 1.392(3) .
C1 C7 1.505(3) .
C2 C3 1.391(3) .
C2 H2 0.9500 .
C3 C4 1.390(3) .
C3 H3 0.9500 .
C4 C5 1.391(3) .
C5 C6 1.392(3) .
C5 H5 0.9500 .
C6 H6 0.9500 .
C8 C9 1.395(3) .
C8 C13 1.398(3) .
C8 C14 1.515(3) .
C9 C10 1.392(3) .
C9 H9 0.9500 .
C10 C11 1.389(3) .
C10 H10 0.9500 .
C11 C12 1.394(3) .
C12 C13 1.391(3) .
C12 H12 0.9500 .
C13 H13 0.9500 .
C101 C102 1.527(10) .
C101 H10A 0.9800 .
C101 H10B 0.9800 .
C101 H10C 0.9800 .
C102 C103 1.47(4) .
C102 H10D 0.9900 .
C102 H10E 0.9900 .
C103 C104 1.522(10) .
C103 H10F 0.9900 .
C103 H10G 0.9900 .
C104 C105 1.529(10) .
C104 H10H 0.9900 .
C104 H10I 0.9900 .
C105 C106 1.526(10) .
C105 H10J 0.9900 .
C105 H10K 0.9900 .
C106 H10L 0.9800 .
C106 H10M 0.9800 .
C106 H10N 0.9800 .

loop_
_geom_torsion_atom_site_label_1
_geom_torsion_atom_site_label_2
_geom_torsion_atom_site_label_3
_geom_torsion_atom_site_label_4
_geom_torsion
_geom_torsion_site_symmetry_1
O1 S1 O2 Ca1 -50.81(18) .
C11 S1 O2 Ca1 73.55(16) .
C4 S1 O2 Ca1 -172.82(13) .
O5 Ca1 O2 S1 -11.88(14) 2_545
O6 Ca1 O2 S1 -107.49(15) 2
O3 Ca1 O2 S1 170.05(15) 3_566
O4 Ca1 O2 S1 77.26(15) 3_556
O4 Ca1 O2 S1 -132.88(18) 4_565
O3 Ca1 O2 S1 24.4(2) 4_565
C6 C1 C2 C3 2.7(4) .
C7 C1 C2 C3 -177.0(2) .
C1 C2 C3 C4 -0.4(4) .
C2 C3 C4 C5 -2.7(4) .
C2 C3 C4 S1 175.42(18) .
O1 S1 C4 C3 -150.15(18) .
O2 S1 C4 C3 -21.0(2) .
C11 S1 C4 C3 94.1(2) .
O1 S1 C4 C5 28.0(2) .
O2 S1 C4 C5 157.08(19) .
C11 S1 C4 C5 -87.7(2) .
C3 C4 C5 C6 3.4(4) .
S1 C4 C5 C6 -174.69(19) .
C2 C1 C6 C5 -1.9(4) .
C7 C1 C6 C5 177.7(2) .
C4 C5 C6 C1 -1.1(4) .
Ca1 O3 C7 O4 -69.2(3) 3_566
Ca1 O3 C7 O4 19.9(2) 4_666
Ca1 O3 C7 C1 113.6(2) 3_566
Ca1 O3 C7 C1 -157.42(18) 4_666
Ca1 O4 C7 O3 117.5(2) 3_556
Ca1 O4 C7 O3 -24.0(2) 4_666
Ca1 O4 C7 C1 -65.2(3) 3_556
Ca1 O4 C7 C1 153.34(15) 4_666
C2 C1 C7 O3 -25.1(3) .
C6 C1 C7 O3 155.2(2) .
C2 C1 C7 O4 157.5(2) .
C6 C1 C7 O4 -22.2(3) .
C13 C8 C9 C10 -1.8(3) .
C14 C8 C9 C10 175.6(2) .
C8 C9 C10 C11 1.1(3) .
C9 C10 C11 C12 0.8(3) .
C9 C10 C11 S1 -177.69(17) .
O1 S1 C11 C10 147.60(18) .
O2 S1 C11 C10 16.9(2) .
C4 S1 C11 C10 -97.09(19) .
O1 S1 C11 C12 -30.9(2) .
O2 S1 C11 C12 -161.61(18) .
C4 S1 C11 C12 84.4(2) .
C10 C11 C12 C13 -1.9(3) .
S1 C11 C12 C13 176.57(18) .
C11 C12 C13 C8 1.2(3) .
C9 C8 C13 C12 0.7(3) .
C14 C8 C13 C12 -176.8(2) .
Ca1 O6 C14 O5 121.9(14) 2_545
Ca1 O6 C14 C8 -60.0(15) 2_545
Ca1 O5 C14 O6 -14.6(4) 2
Ca1 O5 C14 C8 167.26(18) 2
C9 C8 C14 O6 -153.5(2) .
C13 C8 C14 O6 23.9(3) .
C9 C8 C14 O5 24.8(3) .
C13 C8 C14 O5 -157.7(2) .
C101 C102 C103 C104 146(4) .
C102 C103 C104 C105 153(5) .
C103 C104 C105 C106 151(3) .
